data_4340009
loop_
_publ_author_name
'Allen, C. A.'
'Cohen, S. M.'

_publ_contact_author C.A.Allen
_publ_section_title
;
 Exploration of chemically cross-linked metal-organic frameworks.
;
_journal_issue 13
_journal_name_full 'Inorganic chemistry'
_journal_page_first 7014
_journal_page_last 7019
_journal_paper_doi 10.1021/ic500951b
_journal_volume 53
_journal_year 2014
_chemical_formula_moiety 'C34.63 O23 Zn4'
_chemical_formula_sum 'C34.63 O23 Zn4'
_chemical_formula_weight 1045.33
_chemical_name_common IRMOF-1-L3
_chemical_name_systematic
; 
 ? 
;
_space_group_IT_number 225
_symmetry_cell_setting cubic
_symmetry_space_group_name_Hall '-F 4 2 3'
_symmetry_space_group_name_H-M 'F m -3 m'
_atom_sites_solution_hydrogens constr
_atom_sites_solution_primary direct
_atom_sites_solution_secondary difmap
_audit_creation_method SHELXL-97
_cell_angle_alpha 90.00
_cell_angle_beta 90.00
_cell_angle_gamma 90.00
_cell_formula_units_Z 8
_cell_length_a 25.5228(12)
_cell_length_b 25.5228(12)
_cell_length_c 25.5228(12)
_cell_measurement_reflns_used 6184
_cell_measurement_temperature 100(2)
_cell_measurement_theta_max 68.36
_cell_measurement_theta_min 5.75
_cell_volume 16625.9(14)
_computing_cell_refinement 'Bruker SAINT'
_computing_data_collection 'Bruker APEX2'
_computing_data_reduction 'Bruker SAINT'
_computing_molecular_graphics 'Bruker SHELXTL'
_computing_publication_material 'Bruker SHELXTL'
_computing_structure_refinement 'SHELXL-97 (Sheldrick, 2008)'
_computing_structure_solution 'SHELXS-97 (Sheldrick, 2008)'
_diffrn_ambient_temperature 100(2)
_diffrn_measured_fraction_theta_full 0.987
_diffrn_measured_fraction_theta_max 0.987
_diffrn_measurement_device_type 'Bruker APEX-II CCD'
_diffrn_measurement_method '\f and \w scans'
_diffrn_radiation_monochromator graphite
_diffrn_radiation_source 'fine-focus sealed tube'
_diffrn_radiation_type CuK\a
_diffrn_radiation_wavelength 1.54178
_diffrn_reflns_av_R_equivalents 0.0000
_diffrn_reflns_av_sigmaI/netI 0.0455
_diffrn_reflns_limit_h_max 17
_diffrn_reflns_limit_h_min 0
_diffrn_reflns_limit_k_max 21
_diffrn_reflns_limit_k_min 0
_diffrn_reflns_limit_l_max 30
_diffrn_reflns_limit_l_min 1
_diffrn_reflns_number 818
_diffrn_reflns_theta_full 68.35
_diffrn_reflns_theta_max 68.35
_diffrn_reflns_theta_min 3.00
_exptl_absorpt_coefficient_mu 1.697
_exptl_absorpt_correction_T_max 0.9365
_exptl_absorpt_correction_T_min 0.9123
_exptl_absorpt_correction_type multi-scan
_exptl_absorpt_process_details SADABS
_exptl_crystal_colour 'clear colorless'
_exptl_crystal_density_diffrn 0.835
_exptl_crystal_density_meas ?
_exptl_crystal_density_method 'not measured'
_exptl_crystal_description 'colorless square block'
_exptl_crystal_F_000 4094
_exptl_crystal_size_max 0.40
_exptl_crystal_size_mid 0.40
_exptl_crystal_size_min 0.40
_refine_diff_density_max 2.267
_refine_diff_density_min -2.307
_refine_diff_density_rms 0.174
_refine_ls_extinction_method none
_refine_ls_goodness_of_fit_ref 2.247
_refine_ls_hydrogen_treatment constr
_refine_ls_matrix_type full
_refine_ls_number_parameters 57
_refine_ls_number_reflns 818
_refine_ls_number_restraints 19
_refine_ls_restrained_S_all 2.268
_refine_ls_R_factor_all 0.1730
_refine_ls_R_factor_gt 0.1658
_refine_ls_shift/su_max 0.002
_refine_ls_shift/su_mean 0.000
_refine_ls_structure_factor_coef Fsqd
_refine_ls_weighting_details 'calc w=1/[\s^2^(Fo^2^)+(0.2000P)^2^+0.0000P] where P=(Fo^2^+2Fc^2^)/3'
_refine_ls_weighting_scheme calc
_refine_ls_wR_factor_gt 0.4315
_refine_ls_wR_factor_ref 0.4678
_reflns_number_gt 653
_reflns_number_total 818
_reflns_threshold_expression >2sigma(I)
_cod_data_source_file ic500951b_si_002.cif
_cod_data_source_block IRMOF-1-L3
_cod_depositor_comments
;
The following automatic conversions were performed:

'_symmetry_cell_setting' value 'Cubic' changed to 'cubic' according
to
/usr/data/users/saulius/crontab/automatic-downloads/rss-feeds/ACS/lib/dictionaries/cif_core.dic
dictionary named 'cif_core.dic' version 2.4.2 from 2011-04-26.

Automatic conversion script
Id: cif_fix_values 2281 2013-09-26 08:29:07Z andrius 

 Adding full bibliography for 4340008--4340011.cif.

The following automatic conversions were performed:

'_exptl_crystal_density_meas' value 'not measured' was changed to '?'
- the value is perceived as not measured.

Automatic conversion script
Id: cif_fix_values 3008 2015-01-20 13:52:24Z robertas 
;
_cod_original_sg_symbol_H-M Fm-3m
_cod_database_code 4340009

loop_
_symmetry_equiv_pos_as_xyz
'x, y, z'
'-x, -y, z'
'-x, y, -z'
'x, -y, -z'
'z, x, y'
'z, -x, -y'
'-z, -x, y'
'-z, x, -y'
'y, z, x'
'-y, z, -x'
'y, -z, -x'
'-y, -z, x'
'y, x, -z'
'-y, -x, -z'
'y, -x, z'
'-y, x, z'
'x, z, -y'
'-x, z, y'
'-x, -z, -y'
'x, -z, y'
'z, y, -x'
'z, -y, x'
'-z, y, x'
'-z, -y, -x'
'x, y+1/2, z+1/2'
'-x, -y+1/2, z+1/2'
'-x, y+1/2, -z+1/2'
'x, -y+1/2, -z+1/2'
'z, x+1/2, y+1/2'
'z, -x+1/2, -y+1/2'
'-z, -x+1/2, y+1/2'
'-z, x+1/2, -y+1/2'
'y, z+1/2, x+1/2'
'-y, z+1/2, -x+1/2'
'y, -z+1/2, -x+1/2'
'-y, -z+1/2, x+1/2'
'y, x+1/2, -z+1/2'
'-y, -x+1/2, -z+1/2'
'y, -x+1/2, z+1/2'
'-y, x+1/2, z+1/2'
'x, z+1/2, -y+1/2'
'-x, z+1/2, y+1/2'
'-x, -z+1/2, -y+1/2'
'x, -z+1/2, y+1/2'
'z, y+1/2, -x+1/2'
'z, -y+1/2, x+1/2'
'-z, y+1/2, x+1/2'
'-z, -y+1/2, -x+1/2'
'x+1/2, y, z+1/2'
'-x+1/2, -y, z+1/2'
'-x+1/2, y, -z+1/2'
'x+1/2, -y, -z+1/2'
'z+1/2, x, y+1/2'
'z+1/2, -x, -y+1/2'
'-z+1/2, -x, y+1/2'
'-z+1/2, x, -y+1/2'
'y+1/2, z, x+1/2'
'-y+1/2, z, -x+1/2'
'y+1/2, -z, -x+1/2'
'-y+1/2, -z, x+1/2'
'y+1/2, x, -z+1/2'
'-y+1/2, -x, -z+1/2'
'y+1/2, -x, z+1/2'
'-y+1/2, x, z+1/2'
'x+1/2, z, -y+1/2'
'-x+1/2, z, y+1/2'
'-x+1/2, -z, -y+1/2'
'x+1/2, -z, y+1/2'
'z+1/2, y, -x+1/2'
'z+1/2, -y, x+1/2'
'-z+1/2, y, x+1/2'
'-z+1/2, -y, -x+1/2'
'x+1/2, y+1/2, z'
'-x+1/2, -y+1/2, z'
'-x+1/2, y+1/2, -z'
'x+1/2, -y+1/2, -z'
'z+1/2, x+1/2, y'
'z+1/2, -x+1/2, -y'
'-z+1/2, -x+1/2, y'
'-z+1/2, x+1/2, -y'
'y+1/2, z+1/2, x'
'-y+1/2, z+1/2, -x'
'y+1/2, -z+1/2, -x'
'-y+1/2, -z+1/2, x'
'y+1/2, x+1/2, -z'
'-y+1/2, -x+1/2, -z'
'y+1/2, -x+1/2, z'
'-y+1/2, x+1/2, z'
'x+1/2, z+1/2, -y'
'-x+1/2, z+1/2, y'
'-x+1/2, -z+1/2, -y'
'x+1/2, -z+1/2, y'
'z+1/2, y+1/2, -x'
'z+1/2, -y+1/2, x'
'-z+1/2, y+1/2, x'
'-z+1/2, -y+1/2, -x'
'-x, -y, -z'
'x, y, -z'
'x, -y, z'
'-x, y, z'
'-z, -x, -y'
'-z, x, y'
'z, x, -y'
'z, -x, y'
'-y, -z, -x'
'y, -z, x'
'-y, z, x'
'y, z, -x'
'-y, -x, z'
'y, x, z'
'-y, x, -z'
'y, -x, -z'
'-x, -z, y'
'x, -z, -y'
'x, z, y'
'-x, z, -y'
'-z, -y, x'
'-z, y, -x'
'z, -y, -x'
'z, y, x'
'-x, -y+1/2, -z+1/2'
'x, y+1/2, -z+1/2'
'x, -y+1/2, z+1/2'
'-x, y+1/2, z+1/2'
'-z, -x+1/2, -y+1/2'
'-z, x+1/2, y+1/2'
'z, x+1/2, -y+1/2'
'z, -x+1/2, y+1/2'
'-y, -z+1/2, -x+1/2'
'y, -z+1/2, x+1/2'
'-y, z+1/2, x+1/2'
'y, z+1/2, -x+1/2'
'-y, -x+1/2, z+1/2'
'y, x+1/2, z+1/2'
'-y, x+1/2, -z+1/2'
'y, -x+1/2, -z+1/2'
'-x, -z+1/2, y+1/2'
'x, -z+1/2, -y+1/2'
'x, z+1/2, y+1/2'
'-x, z+1/2, -y+1/2'
'-z, -y+1/2, x+1/2'
'-z, y+1/2, -x+1/2'
'z, -y+1/2, -x+1/2'
'z, y+1/2, x+1/2'
'-x+1/2, -y, -z+1/2'
'x+1/2, y, -z+1/2'
'x+1/2, -y, z+1/2'
'-x+1/2, y, z+1/2'
'-z+1/2, -x, -y+1/2'
'-z+1/2, x, y+1/2'
'z+1/2, x, -y+1/2'
'z+1/2, -x, y+1/2'
'-y+1/2, -z, -x+1/2'
'y+1/2, -z, x+1/2'
'-y+1/2, z, x+1/2'
'y+1/2, z, -x+1/2'
'-y+1/2, -x, z+1/2'
'y+1/2, x, z+1/2'
'-y+1/2, x, -z+1/2'
'y+1/2, -x, -z+1/2'
'-x+1/2, -z, y+1/2'
'x+1/2, -z, -y+1/2'
'x+1/2, z, y+1/2'
'-x+1/2, z, -y+1/2'
'-z+1/2, -y, x+1/2'
'-z+1/2, y, -x+1/2'
'z+1/2, -y, -x+1/2'
'z+1/2, y, x+1/2'
'-x+1/2, -y+1/2, -z'
'x+1/2, y+1/2, -z'
'x+1/2, -y+1/2, z'
'-x+1/2, y+1/2, z'
'-z+1/2, -x+1/2, -y'
'-z+1/2, x+1/2, y'
'z+1/2, x+1/2, -y'
'z+1/2, -x+1/2, y'
'-y+1/2, -z+1/2, -x'
'y+1/2, -z+1/2, x'
'-y+1/2, z+1/2, x'
'y+1/2, z+1/2, -x'
'-y+1/2, -x+1/2, z'
'y+1/2, x+1/2, z'
'-y+1/2, x+1/2, -z'
'y+1/2, -x+1/2, -z'
'-x+1/2, -z+1/2, y'
'x+1/2, -z+1/2, -y'
'x+1/2, z+1/2, y'
'-x+1/2, z+1/2, -y'
'-z+1/2, -y+1/2, x'
'-z+1/2, y+1/2, -x'
'z+1/2, -y+1/2, -x'
'z+1/2, y+1/2, x'

loop_
_atom_site_label
_atom_site_type_symbol
_atom_site_fract_x
_atom_site_fract_y
_atom_site_fract_z
_atom_site_U_iso_or_equiv
_atom_site_adp_type
_atom_site_occupancy
_atom_site_symmetry_multiplicity
_atom_site_calc_flag
_atom_site_refinement_flags
Zn01 Zn 0.29335(4) 0.20665(4) 0.29335(4) 0.0594(13) Uani 1 6 d SU
O002 O 0.2500 0.2500 0.2500 0.048(2) Uani 1 24 d SU
O003 O 0.29310(14) 0.29310(14) 0.29310(14) 0.046(3) Uani 1 6 d SU
O004 O 0.2542(9) 0.1323(7) 0.2872(7) 0.096(4) Uani 0.25 1 d PU
C005 C 0.2358(7) 0.0545(8) 0.2642(7) 0.096(5) Uiso 0.50 2 d SPU
C006 C 0.2424(3) 0.1117(4) 0.2576(3) 0.067(3) Uiso 0.50 2 d SPU
O4 O 0.2846(5) 0.1344(5) 0.2846(5) 0.096(4) Uani 0.50 2 d SPU
O8 O 0.2517(13) 0.0503(17) 0.353(2) 0.113(12) Uiso 0.13 1 d PU
O2 O 0.2102(4) 0.1258(7) 0.2898(4) 0.087(4) Uani 0.50 2 d SPU
C1 C 0.2117(6) 0.0267(7) 0.2291(8) 0.078(5) Uiso 0.25 1 d PU
C2 C 0.2481(9) 0.0289(12) 0.3099(11) 0.093(5) Uiso 0.25 1 d PU
C3 C 0.2527(12) 0.0494(13) 0.4506(13) 0.107(12) Uiso 0.25 2 d SPU
C18 C 0.2492(16) 0.052(3) 0.407(3) 0.113(15) Uiso 0.13 1 d PU
C4 C 0.2395(8) 0.0546(13) 0.2395(8) 0.078(7) Uiso 0.25 2 d SPU

loop_
_atom_site_aniso_label
_atom_site_aniso_U_11
_atom_site_aniso_U_22
_atom_site_aniso_U_33
_atom_site_aniso_U_23
_atom_site_aniso_U_13
_atom_site_aniso_U_12
Zn01 0.0594(13) 0.0594(13) 0.0594(13) 0.0026(2) -0.0026(2) 0.0026(2)
O002 0.048(2) 0.048(2) 0.048(2) 0.000 0.000 0.000
O003 0.046(3) 0.046(3) 0.046(3) -0.0042(9) -0.0042(9) -0.0042(9)
O004 0.112(7) 0.084(6) 0.091(9) 0.037(6) -0.042(11) -0.033(8)
O4 0.113(5) 0.063(4) 0.113(5) -0.008(3) -0.048(10) -0.008(3)
O2 0.095(5) 0.072(7) 0.095(5) -0.004(4) -0.024(5) 0.004(4)

loop_
_atom_type_symbol
_atom_type_description
_atom_type_scat_dispersion_real
_atom_type_scat_dispersion_imag
_atom_type_scat_source
C C 0.0181 0.0091 'International Tables Vol C Tables 4.2.6.8 and 6.1.1.4'
O O 0.0492 0.0322 'International Tables Vol C Tables 4.2.6.8 and 6.1.1.4'
Zn Zn -1.5491 0.6778 'International Tables Vol C Tables 4.2.6.8 and 6.1.1.4'

loop_
_geom_angle_atom_site_label_1
_geom_angle_atom_site_label_2
_geom_angle_atom_site_label_3
_geom_angle
_geom_angle_site_symmetry_1
_geom_angle_site_symmetry_3
O4 Zn01 O4 102.7(7) 84 .
O4 Zn01 O4 102.7(7) 84 30
O4 Zn01 O4 102.7(7) . 30
O4 Zn01 O002 115.6(6) 84 .
O4 Zn01 O002 115.6(6) . .
O4 Zn01 O002 115.6(6) 30 .
O4 Zn01 O004 97.0(5) 84 120
O4 Zn01 O004 20.9(6) . 120
O4 Zn01 O004 123.6(9) 30 120
O002 Zn01 O004 101.5(5) . 120
O4 Zn01 O004 97.0(5) 84 30
O4 Zn01 O004 123.6(9) . 30
O4 Zn01 O004 20.9(6) 30 30
O002 Zn01 O004 101.5(5) . 30
O004 Zn01 O004 144.5(14) 120 30
O4 Zn01 O004 20.9(6) 84 181
O4 Zn01 O004 123.6(9) . 181
O4 Zn01 O004 97.0(5) 30 181
O002 Zn01 O004 101.5(5) . 181
O004 Zn01 O004 116.1(3) 120 181
O004 Zn01 O004 85.1(13) 30 181
O4 Zn01 O004 20.9(6) 84 84
O4 Zn01 O004 97.0(5) . 84
O4 Zn01 O004 123.6(9) 30 84
O002 Zn01 O004 101.5(5) . 84
O004 Zn01 O004 85.1(13) 120 84
O004 Zn01 O004 116.1(3) 30 84
O004 Zn01 O004 32.1(14) 181 84
O4 Zn01 O004 123.6(9) 84 .
O4 Zn01 O004 20.9(6) . .
O4 Zn01 O004 97.0(5) 30 .
O002 Zn01 O004 101.5(5) . .
O004 Zn01 O004 32.1(14) 120 .
O004 Zn01 O004 116.1(3) 30 .
O004 Zn01 O004 144.5(14) 181 .
O004 Zn01 O004 116.1(3) 84 .
O4 Zn01 O004 123.6(9) 84 138
O4 Zn01 O004 97.0(5) . 138
O4 Zn01 O004 20.9(6) 30 138
O002 Zn01 O004 101.5(5) . 138
O004 Zn01 O004 116.1(3) 120 138
O004 Zn01 O004 32.1(14) 30 138
O004 Zn01 O004 116.1(3) 181 138
O004 Zn01 O004 144.5(14) 84 138
O004 Zn01 O004 85.1(13) . 138
O4 Zn01 O003 83.3(4) 84 28
O4 Zn01 O003 83.3(4) . 28
O4 Zn01 O003 170.1(5) 30 28
O002 Zn01 O003 54.50(13) . 28
O004 Zn01 O003 62.5(7) 120 28
O004 Zn01 O003 151.8(6) 30 28
O004 Zn01 O003 85.9(5) 181 28
O004 Zn01 O003 62.5(7) 84 28
O004 Zn01 O003 85.9(5) . 28
O004 Zn01 O003 151.8(6) 138 28
O4 Zn01 O003 83.3(4) 84 .
O4 Zn01 O003 170.1(5) . .
O4 Zn01 O003 83.3(4) 30 .
O002 Zn01 O003 54.50(13) . .
O004 Zn01 O003 151.8(6) 120 .
O004 Zn01 O003 62.5(7) 30 .
O004 Zn01 O003 62.5(7) 181 .
O004 Zn01 O003 85.9(5) 84 .
O004 Zn01 O003 151.8(6) . .
O004 Zn01 O003 85.9(5) 138 .
O003 Zn01 O003 89.67(18) 28 .
Zn01 O002 Zn01 109.5 28 .
Zn01 O002 Zn01 109.5 28 74
Zn01 O002 Zn01 109.5 . 74
Zn01 O002 Zn01 109.5 28 51
Zn01 O002 Zn01 109.5 . 51
Zn01 O002 Zn01 109.5 74 51
Zn01 O003 Zn01 90.33(18) . 74
Zn01 O003 Zn01 90.33(18) . 28
Zn01 O003 Zn01 90.33(18) 74 28
O4 O004 C006 106(3) . .
O4 O004 O2 175(3) . .
C006 O004 O2 70.1(14) . .
O4 O004 O004 40.4(18) . 120
C006 O004 O004 70.7(16) . 120
O2 O004 O004 137.8(10) . 120
O4 O004 C006 83(3) . 51
C006 O004 C006 24.2(11) . 51
O2 O004 C006 93.4(13) . 51
O004 O004 C006 46.4(10) 120 51
O4 O004 O004 130.1(18) . 166
C006 O004 O004 39.4(14) . 166
O2 O004 O004 49.0(9) . 166
O004 O004 O004 90.001(3) 120 166
C006 O004 O004 53.6(11) 51 166
O4 O004 Zn01 58.8(16) . .
C006 O004 Zn01 132.9(15) . .
O2 O004 Zn01 125.7(18) . .
O004 O004 Zn01 73.9(7) 120 .
C006 O004 Zn01 113.7(12) 51 .
O004 O004 Zn01 112.3(4) 166 .
C4 C005 C4 73(6) . 51
C4 C005 C005 37(3) . 51
C4 C005 C005 37(3) 51 51
C4 C005 C1 52(3) . .
C4 C005 C1 112(4) 51 .
C005 C005 C1 81.2(14) 51 .
C4 C005 C1 112(4) . 166
C4 C005 C1 52(3) 51 166
C005 C005 C1 81.2(14) 51 166
C1 C005 C1 111(2) . 166
C4 C005 C2 84(3) . 166
C4 C005 C2 144(4) 51 166
C005 C005 C2 116.1(15) 51 166
C1 C005 C2 34.9(12) . 166
C1 C005 C2 116(2) 166 166
C4 C005 C2 144(4) . .
C4 C005 C2 84(3) 51 .
C005 C005 C2 116.1(15) 51 .
C1 C005 C2 116(2) . .
C1 C005 C2 34.9(12) 166 .
C2 C005 C2 99(2) 166 .
C4 C005 C006 82(4) . .
C4 C005 C006 82(4) 51 .
C005 C005 C006 80.8(10) 51 .
C1 C005 C006 121.0(13) . .
C1 C005 C006 121.0(13) 166 .
C2 C005 C006 122.7(16) 166 .
C2 C005 C006 122.7(16) . .
C4 C005 C1 32(3) . 120
C4 C005 C1 89(4) 51 120
C005 C005 C1 57.3(12) 51 120
C1 C005 C1 24.0(14) . 120
C1 C005 C1 103.9(18) 166 120
C2 C005 C1 58.9(16) 166 120
C2 C005 C1 123(2) . 120
C006 C005 C1 111.9(15) . 120
C4 C005 C1 89(4) . 51
C4 C005 C1 32(3) 51 51
C005 C005 C1 57.3(12) 51 51
C1 C005 C1 103.9(18) . 51
C1 C005 C1 24.0(14) 166 51
C2 C005 C1 123(2) 166 51
C2 C005 C1 58.9(16) . 51
C006 C005 C1 111.9(15) . 51
C1 C005 C1 89.0(19) 120 51
C4 C005 C006 68(4) . 51
C4 C005 C006 68(4) 51 51
C005 C005 C006 61.8(9) 51 51
C1 C005 C006 114.2(15) . 51
C1 C005 C006 114.2(15) 166 51
C2 C005 C006 128.8(13) 166 51
C2 C005 C006 128.8(13) . 51
C006 C005 C006 19.0(8) . 51
C1 C005 C006 98.9(15) 120 51
C1 C005 C006 98.9(15) 51 51
C006 C006 O004 109.3(16) 51 166
C006 C006 O004 109.3(16) 51 .
O004 C006 O004 101(3) 166 .
C006 C006 O2 162.9(10) 51 .
O004 C006 O2 61.6(16) 166 .
O004 C006 O2 61.6(16) . .
C006 C006 O004 46.4(10) 51 120
O004 C006 O004 117.4(17) 166 120
O004 C006 O004 63(2) . 120
O2 C006 O004 122.4(13) . 120
C006 C006 O004 46.4(10) 51 51
O004 C006 O004 63(2) 166 51
O004 C006 O004 117.4(17) . 51
O2 C006 O004 122.4(13) . 51
O004 C006 O004 73(2) 120 51
C006 C006 O4 78.8(4) 51 51
O004 C006 O4 32.2(16) 166 51
O004 C006 O4 121.9(14) . 51
O2 C006 O4 93.7(7) . 51
O004 C006 O4 102.8(14) 120 51
O004 C006 O4 33.5(9) 51 51
C006 C006 O4 78.8(4) 51 .
O004 C006 O4 121.9(14) 166 .
O004 C006 O4 32.2(16) . .
O2 C006 O4 93.7(7) . .
O004 C006 O4 33.5(9) 120 .
O004 C006 O4 102.8(14) 51 .
O4 C006 O4 125.7(15) 51 .
C006 C006 C005 99.2(10) 51 .
O004 C006 C005 118.8(12) 166 .
O004 C006 C005 118.8(12) . .
O2 C006 C005 97.9(14) . .
O004 C006 C005 121.4(10) 120 .
O004 C006 C005 121.4(10) 51 .
O4 C006 C005 116.0(8) 51 .
O4 C006 C005 116.0(8) . .
C006 C006 C4 79.7(4) 51 .
O004 C006 C4 112.6(15) 166 .
O004 C006 C4 140.1(16) . .
O2 C006 C4 116.8(11) . .
O004 C006 C4 114.9(11) 120 .
O004 C006 C4 97.2(11) 51 .
O4 C006 C4 97.9(13) 51 .
O4 C006 C4 125.4(14) . .
C005 C006 C4 24.3(8) . .
C006 C006 C4 79.7(4) 51 51
O004 C006 C4 140.1(16) 166 51
O004 C006 C4 112.6(15) . 51
O2 C006 C4 116.8(11) . 51
O004 C006 C4 97.2(11) 120 51
O004 C006 C4 114.9(11) 51 51
O4 C006 C4 125.4(14) 51 51
O4 C006 C4 97.9(13) . 51
C005 C006 C4 24.3(8) . 51
C4 C006 C4 29(2) . 51
C006 C006 C005 61.8(9) 51 51
O004 C006 C005 129.4(13) 166 51
O004 C006 C005 129.4(13) . 51
O2 C006 C005 135.4(14) . 51
O004 C006 C005 92.3(11) 120 51
O004 C006 C005 92.3(11) 51 51
O4 C006 C005 105.7(8) 51 51
O4 C006 C005 105.7(8) . 51
C005 C006 C005 37.5(18) . 51
C4 C006 C005 22.6(7) . 51
C4 C006 C005 22.6(7) 51 51
O004 O4 O004 99(4) 120 .
O004 O4 C006 41.4(19) 120 51
O004 O4 C006 63(2) . 51
O004 O4 C006 63(2) 120 .
O004 O4 C006 41.4(19) . .
C006 O4 C006 22.5(8) 51 .
O004 O4 Zn01 100(2) 120 .
O004 O4 Zn01 100.2(19) . .
C006 O4 Zn01 123.8(12) 51 .
C006 O4 Zn01 123.8(12) . .
C2 O8 C18 154(5) . .
C2 O8 C1 20.9(16) . 166
C18 O8 C1 158(4) . 166
O004 O2 O004 82.0(19) 166 .
O004 O2 C006 48.3(11) 166 .
O004 O2 C006 48.3(11) . .
O004 O2 C006 46.0(11) 166 51
O004 O2 C006 46.0(11) . 51
C006 O2 C006 5.3(4) . 51
C1 C1 C2 176(3) 120 166
C1 C1 C4 72.5(12) 120 .
C2 C1 C4 104(3) 166 .
C1 C1 C005 98.8(14) 120 .
C2 C1 C005 78(3) 166 .
C4 C1 C005 29.0(13) . .
C1 C1 C1 90.001(4) 120 99
C2 C1 C1 94(3) 166 99
C4 C1 C1 133(2) . 99
C005 C1 C1 123.1(11) . 99
C1 C1 C2 2.4(15) 120 51
C2 C1 C2 173(4) 166 51
C4 C1 C2 70.2(17) . 51
C005 C1 C2 97(2) . 51
C1 C1 C2 92.3(15) 99 51
C1 C1 C1 65.3(14) 120 22
C2 C1 C1 119(3) 166 22
C4 C1 C1 120(2) . 22
C005 C1 C1 124.1(11) . 22
C1 C1 C1 24.7(14) 99 22
C2 C1 C1 67.6(17) 51 22
C1 C1 C005 57.3(12) 120 51
C2 C1 C005 119(3) 166 51
C4 C1 C005 18.8(16) . 51
C005 C1 C005 41(2) . 51
C1 C1 C005 117.7(10) 99 51
C2 C1 C005 55.3(14) 51 51
C1 C1 C005 101.4(14) 22 51
C1 C1 C2 119.5(10) 120 72
C2 C1 C2 65(3) 166 72
C4 C1 C2 137(3) . 72
C005 C1 C2 112.9(19) . 72
C1 C1 C2 29.5(10) 99 72
C2 C1 C2 121.8(15) 51 72
C1 C1 C2 54.2(16) 22 72
C005 C1 C2 131.4(17) 51 72
C1 C1 C4 79.0(7) 120 51
C2 C1 C4 98(3) 166 51
C4 C1 C4 20.3(18) . 51
C005 C1 C4 21.1(12) . 51
C1 C1 C4 115.6(12) 99 51
C2 C1 C4 77.2(14) 51 51
C1 C1 C4 108.3(13) 22 51
C005 C1 C4 22.8(8) 51 51
C2 C1 C4 117.3(17) 72 51
C1 C1 O8 146.1(13) 120 166
C2 C1 O8 33(2) 166 166
C4 C1 O8 109(2) . 166
C005 C1 O8 93.7(18) . 166
C1 C1 O8 109.3(15) 99 166
C2 C1 O8 145(2) 51 166
C1 C1 O8 130(2) 22 166
C005 C1 O8 128(2) 51 166
C2 C1 O8 83.4(18) 72 166
C4 C1 O8 114.3(18) 51 166
C1 C1 C2 44.8(10) 120 145
C2 C1 C2 139(3) 166 145
C4 C1 C2 105.1(18) . 145
C005 C1 C2 119.0(17) . 145
C1 C1 C2 45.2(10) 99 145
C2 C1 C2 47(2) 51 145
C1 C1 C2 20.5(11) 22 145
C005 C1 C2 86.4(15) 51 145
C2 C1 C2 74.8(18) 72 145
C4 C1 C2 99.2(13) 51 145
O8 C1 C2 145.7(19) 166 145
C1 C2 O8 126(4) 166 .
C1 C2 C005 67(2) 166 .
O8 C2 C005 124(3) . .
C1 C2 C1 1.9(12) 166 51
O8 C2 C1 126(3) . 51
C005 C2 C1 65.8(17) . 51
C1 C2 C4 44(2) 166 51
O8 C2 C4 124(3) . 51
C005 C2 C4 25.8(11) . 51
C1 C2 C4 42.2(13) 51 51
C1 C2 C2 86(3) 166 99
O8 C2 C2 116(2) . 99
C005 C2 C2 118.4(15) . 99
C1 C2 C2 87.7(15) 51 99
C4 C2 C2 116.7(17) 51 99
C1 C2 C1 56(2) 166 72
O8 C2 C1 131(3) . 72
C005 C2 C1 102(2) . 72
C1 C2 C1 58.2(15) 51 72
C4 C2 C1 91.1(18) 51 72
C2 C2 C1 29.5(10) 99 72
C1 C2 C4 58(2) 166 .
O8 C2 C4 134(3) . .
C005 C2 C4 11.2(14) . .
C1 C2 C4 56.4(14) 51 .
C4 C2 C4 20.5(17) 51 .
C2 C2 C4 109.9(13) 99 .
C1 C2 C4 91.2(15) 72 .
C1 C2 C1 41(3) 166 145
O8 C2 C1 136(3) . 145
C005 C2 C1 92(2) . 145
C1 C2 C1 42.5(15) 51 145
C4 C2 C1 77.1(18) 51 145
C2 C2 C1 45.2(10) 99 145
C1 C2 C1 15.7(8) 72 145
C4 C2 C1 80.6(14) . 145
C18 C3 C18 83(7) . 138
C3 C18 O8 171(6) . .
C3 C18 C18 49(4) . 138
O8 C18 C18 137(4) . 138
C005 C4 C005 107(6) . 51
C005 C4 C4 53(3) . 51
C005 C4 C4 53(3) 51 51
C005 C4 C1 99(3) . .
C005 C4 C1 129(5) 51 .
C4 C4 C1 132(2) 51 .
C005 C4 C1 129(5) . 120
C005 C4 C1 99(3) 51 120
C4 C4 C1 132(2) 51 120
C1 C4 C1 35(2) . 120
C005 C4 C2 70(3) . 166
C005 C4 C2 153(5) 51 166
C4 C4 C2 117.3(14) 51 166
C1 C4 C2 32.5(13) . 166
C1 C4 C2 68(2) 120 166
C005 C4 C2 153(5) . 51
C005 C4 C2 70(3) 51 51
C4 C4 C2 117.3(14) 51 51
C1 C4 C2 68(2) . 51
C1 C4 C2 32.5(13) 120 51
C2 C4 C2 100(3) 166 51
C005 C4 C006 73(4) . .
C005 C4 C006 90(4) 51 .
C4 C4 C006 75.6(11) 51 .
C1 C4 C006 140(2) . .
C1 C4 C006 151(3) 120 .
C2 C4 C006 113.9(16) 166 .
C2 C4 C006 133(2) 51 .
C005 C4 C006 90(4) . 51
C005 C4 C006 73(4) 51 51
C4 C4 C006 75.6(11) 51 51
C1 C4 C006 151(3) . 51
C1 C4 C006 140(2) 120 51
C2 C4 C006 133(2) 166 51
C2 C4 C006 113.9(16) 51 51
C006 C4 C006 20.6(9) . 51
C005 C4 C1 47(3) . 166
C005 C4 C1 68(3) 51 166
C4 C4 C1 28.2(11) 51 166
C1 C4 C1 103(3) . 166
C1 C4 C1 110(3) 120 166
C2 C4 C1 93.6(18) 166 166
C2 C4 C1 111(2) 51 166
C006 C4 C1 99.2(16) . 166
C006 C4 C1 103.1(17) 51 166
C005 C4 C1 68(3) . 51
C005 C4 C1 47(3) 51 51
C4 C4 C1 28.2(11) 51 51
C1 C4 C1 110(3) . 51
C1 C4 C1 103(3) 120 51
C2 C4 C1 111(2) 166 51
C2 C4 C1 93.6(18) 51 51
C006 C4 C1 103.1(17) . 51
C006 C4 C1 99.2(16) 51 51
C1 C4 C1 22.0(14) 166 51
C005 C4 C2 91(4) . 120
C005 C4 C2 25(3) 51 120
C4 C4 C2 42.2(11) 51 120
C1 C4 C2 116(3) . 120
C1 C4 C2 95(2) 120 120
C2 C4 C2 129(3) 166 120
C2 C4 C2 75.1(19) 51 120
C006 C4 C2 104.1(19) . 120
C006 C4 C2 92.1(16) 51 120
C1 C4 C2 46.4(13) 166 120
C1 C4 C2 24.5(9) 51 120

loop_
_geom_bond_atom_site_label_1
_geom_bond_atom_site_label_2
_geom_bond_distance
_geom_bond_site_symmetry_2
Zn01 O4 1.870(13) 84
Zn01 O4 1.870(13) .
Zn01 O4 1.870(13) 30
Zn01 O002 1.9165(17) .
Zn01 O004 2.150(16) 120
Zn01 O004 2.150(16) 30
Zn01 O004 2.150(16) 181
Zn01 O004 2.150(16) 84
Zn01 O004 2.150(16) .
Zn01 O004 2.150(16) 138
Zn01 O003 2.207(4) 28
Zn01 O003 2.207(4) .
O002 Zn01 1.9165(17) 28
O002 Zn01 1.9165(17) 74
O002 Zn01 1.9167(17) 51
O003 Zn01 2.207(4) 74
O003 Zn01 2.207(4) 28
O004 O4 0.780(19) .
O004 C006 0.968(19) .
O004 O2 1.14(2) .
O004 O004 1.19(5) 120
O004 C006 1.26(2) 51
O004 O004 1.50(3) 166
C005 C4 0.64(2) .
C005 C4 0.64(2) 51
C005 C005 1.02(5) 51
C005 C1 1.30(2) .
C005 C1 1.30(2) 166
C005 C2 1.37(3) 166
C005 C2 1.37(3) .
C005 C006 1.48(2) .
C005 C1 1.53(2) 120
C005 C1 1.53(2) 51
C005 C006 1.66(2) 51
C006 C006 0.55(2) 51
C006 O004 0.968(19) 166
C006 O2 1.218(17) .
C006 O004 1.26(2) 120
C006 O004 1.26(2) 51
C006 O4 1.405(15) 51
C006 O4 1.405(15) .
C006 C4 1.53(3) .
C006 C4 1.53(3) 51
C006 C005 1.66(2) 51
O4 O004 0.780(19) 120
O4 C006 1.405(15) 51
O8 C2 1.23(6) .
O8 C18 1.38(9) .
O8 C1 1.83(5) 166
O2 O004 1.14(2) 166
O2 C006 1.749(17) 51
C1 C1 0.63(4) 120
C1 C2 0.81(3) 166
C1 C4 1.04(3) .
C1 C1 1.36(4) 99
C1 C2 1.43(4) 51
C1 C1 1.50(4) 22
C1 C005 1.53(2) 51
C1 C2 1.63(3) 72
C1 C4 1.64(4) 51
C1 O8 1.83(5) 166
C1 C2 2.01(3) 145
C2 C1 0.81(3) 166
C2 C1 1.43(4) 51
C2 C4 1.46(4) 51
C2 C2 1.47(6) 99
C2 C1 1.63(3) 72
C2 C4 1.93(4) .
C2 C1 2.01(3) 145
C3 C18 1.12(8) .
C3 C18 1.12(8) 138
C18 C18 1.48(14) 138
C4 C005 0.64(2) 51
C4 C4 0.76(6) 51
C4 C1 1.04(3) 120
C4 C2 1.46(4) 166
C4 C2 1.46(4) 51
C4 C006 1.53(3) 51
C4 C1 1.64(4) 166
C4 C1 1.64(4) 51
C4 C2 1.93(4) 120

loop_
_platon_squeeze_void_nr
_platon_squeeze_void_average_x
_platon_squeeze_void_average_y
_platon_squeeze_void_average_z
_platon_squeeze_void_volume
_platon_squeeze_void_count_electrons
_platon_squeeze_void_content
1 0.000 0.000 0.000 891 29 ' '
2 0.000 0.000 0.500 845 36 ' '
3 0.000 0.500 0.000 845 36 ' '
4 0.000 0.500 0.500 891 29 ' '
5 0.500 0.000 0.000 845 36 ' '
6 0.500 0.000 0.500 891 29 ' '
7 0.500 0.500 0.000 891 29 ' '
8 0.500 0.500 0.500 845 36 ' '
